data_7102005
loop_
_publ_author_name
'Xu, Hai-Bing'
'Zhang, Li-Yi'
'Xie, Zai-Lai'
'Ma, En'
'Chen, Zhong-Ning'

_publ_section_title
;
 Heterododecanuclear Pt(6)Ln(6) (Ln = Nd, Yb) arrays of
 4-ethynyl-2,2'-bipyridine with sensitized near-IR lanthanide
 luminescence by Pt --&gt; Ln energy transfer.
;
_journal_issue 26
_journal_name_full 'Chemical communications (Cambridge, England)'
_journal_page_first 2744
_journal_page_last 2746
_journal_paper_doi 10.1039/b703135a
_journal_year 2007
_chemical_formula_sum 'C39 H30 N6 Pt Si'
_chemical_formula_weight 805.87
_chemical_name_systematic
;
?
;
_space_group_IT_number 14
_symmetry_cell_setting monoclinic
_symmetry_space_group_name_Hall '-P 2ybc'
_symmetry_space_group_name_H-M 'P 1 21/c 1'
_atom_sites_solution_hydrogens geom
_atom_sites_solution_primary direct
_atom_sites_solution_secondary difmap
_audit_creation_method SHELXL-97
_cell_angle_alpha 90.00
_cell_angle_beta 94.735(9)
_cell_angle_gamma 90.00
_cell_formula_units_Z 4
_cell_length_a 7.213(5)
_cell_length_b 18.508(12)
_cell_length_c 24.891(16)
_cell_measurement_temperature 293(2)
_cell_volume 3311(4)
_computing_cell_refinement 'Bruker XSCANS'
_computing_data_collection 'Bruker XSCANS'
_computing_data_reduction 'Bruker SHELXTL'
_computing_molecular_graphics 'Bruker SHELXTL'
_computing_publication_material 'Bruker SHELXTL'
_computing_structure_refinement 'SHELXL-97 (Sheldrick, 1997)'
_computing_structure_solution 'SHELXS-97 (Sheldrick, 1990)'
_diffrn_ambient_temperature 293(2)
_diffrn_measured_fraction_theta_full 0.947
_diffrn_measured_fraction_theta_max 0.947
_diffrn_measurement_device_type CCD
_diffrn_measurement_method CCD_Profile_fitting
_diffrn_radiation_monochromator graphite
_diffrn_radiation_source 'Rotating Anode'
_diffrn_radiation_type MoK\a
_diffrn_radiation_wavelength 0.71073
_diffrn_reflns_av_R_equivalents 0.0807
_diffrn_reflns_av_sigmaI/netI 0.1038
_diffrn_reflns_limit_h_max 9
_diffrn_reflns_limit_h_min -9
_diffrn_reflns_limit_k_max 24
_diffrn_reflns_limit_k_min -16
_diffrn_reflns_limit_l_max 32
_diffrn_reflns_limit_l_min -32
_diffrn_reflns_number 21708
_diffrn_reflns_theta_full 27.48
_diffrn_reflns_theta_max 27.48
_diffrn_reflns_theta_min 2.20
_exptl_absorpt_coefficient_mu 4.312
_exptl_absorpt_correction_T_max 1.0000
_exptl_absorpt_correction_T_min 0.5180
_exptl_absorpt_correction_type multi-scan
_exptl_crystal_colour Orange
_exptl_crystal_density_diffrn 1.616
_exptl_crystal_density_method 'not measured'
_exptl_crystal_description Prism
_exptl_crystal_F_000 1592
_exptl_crystal_size_max 0.3000
_exptl_crystal_size_mid 0.1500
_exptl_crystal_size_min 0.1000
_refine_diff_density_max 3.542
_refine_diff_density_min -1.837
_refine_diff_density_rms 0.167
_refine_ls_extinction_method none
_refine_ls_goodness_of_fit_ref 1.075
_refine_ls_hydrogen_treatment constr
_refine_ls_matrix_type full
_refine_ls_number_parameters 424
_refine_ls_number_reflns 7199
_refine_ls_number_restraints 0
_refine_ls_restrained_S_all 1.075
_refine_ls_R_factor_all 0.1162
_refine_ls_R_factor_gt 0.0747
_refine_ls_shift/su_max 0.002
_refine_ls_shift/su_mean 0.000
_refine_ls_structure_factor_coef Fsqd
_refine_ls_weighting_details 'calc w=1/[\s^2^(Fo^2^)+(0.0700P)^2^+1.4561P] where P=(Fo^2^+2Fc^2^)/3'
_refine_ls_weighting_scheme calc
_refine_ls_wR_factor_gt 0.1502
_refine_ls_wR_factor_ref 0.1734
_reflns_number_gt 4672
_reflns_number_total 7199
_reflns_threshold_expression >2sigma(I)
_cod_data_source_file b703135a.txt
_cod_data_source_block compound_1
_cod_depositor_comments
;
The following automatic conversions were performed:
'_symmetry_cell_setting' value 'Monoclinic' changed to 'monoclinic'
according to '/home/saulius/struct/CIF-dictionaries/cif_core.dic'
dictionary named 'cif_core.dic' version 2.4.1 from
2010-06-29.

'_exptl_absorpt_correction_type' value 'Multi-scan' changed
to 'multi-scan' according to
'/home/saulius/struct/CIF-dictionaries/cif_core.dic' dictionary named
'cif_core.dic' version 2.4.1 from 2010-06-29.

Automatic conversion script
Id: cif_fix_enum 1527 2010-12-29 10:47:43Z saulius 
;
_cod_original_sg_symbol_H-M P2(1)/c
_cod_database_code 7102005

loop_
_symmetry_equiv_pos_as_xyz
'x, y, z'
'-x, y+1/2, -z+1/2'
'-x, -y, -z'
'x, -y-1/2, z-1/2'

loop_
_atom_site_label
_atom_site_type_symbol
_atom_site_fract_x
_atom_site_fract_y
_atom_site_fract_z
_atom_site_U_iso_or_equiv
_atom_site_adp_type
_atom_site_occupancy
_atom_site_symmetry_multiplicity
_atom_site_calc_flag
_atom_site_refinement_flags
Si Si 1.5802(5) 0.62876(16) 0.98311(14) 0.0575(9) Uani 1 1 d .
Pt1 Pt 1.76197(5) 1.058525(19) 1.042482(16) 0.03934(15) Uani 1 1 d .
N1 N 1.8164(12) 1.1178(4) 0.9756(3) 0.044(2) Uani 1 1 d .
C1 C 1.7176(15) 0.9890(5) 1.0984(4) 0.044(2) Uani 1 1 d .
N2 N 1.7448(12) 0.9806(4) 0.9844(3) 0.0394(19) Uani 1 1 d .
C2 C 1.6879(15) 0.9365(5) 1.1264(4) 0.042(2) Uani 1 1 d .
N3 N 1.5653(14) 0.7451(4) 1.1403(4) 0.053(2) Uani 1 1 d .
C3 C 1.7898(15) 1.1388(5) 1.0936(4) 0.040(2) Uani 1 1 d .
N4 N 1.5154(12) 0.6586(4) 1.2660(3) 0.046(2) Uani 1 1 d .
C4 C 1.8124(15) 1.1947(5) 1.1180(4) 0.044(2) Uani 1 1 d .
N5 N 2.0112(15) 1.3779(5) 1.1369(5) 0.066(3) Uani 1 1 d .
N6 N 1.9666(13) 1.4942(5) 1.2504(4) 0.055(2) Uani 1 1 d .
C13 C 1.6627(15) 0.8690(5) 1.1523(4) 0.046(3) Uani 1 1 d .
C14 C 1.7033(17) 0.8551(6) 1.2062(5) 0.057(3) Uani 1 1 d .
H14A H 1.7542 0.8915 1.2286 0.068 Uiso 1 1 calc R
C15 C 1.6699(16) 0.7883(6) 1.2275(5) 0.054(3) Uani 1 1 d .
H15A H 1.6957 0.7797 1.2642 0.065 Uiso 1 1 calc R
C16 C 1.5975(15) 0.7341(5) 1.1937(4) 0.044(2) Uani 1 1 d .
C17 C 1.5576(15) 0.6613(6) 1.2144(4) 0.045(2) Uani 1 1 d .
C18 C 1.5625(15) 0.6007(6) 1.1825(5) 0.051(3) Uani 1 1 d .
H18A H 1.5886 0.6050 1.1466 0.061 Uiso 1 1 calc R
C19 C 1.5286(16) 0.5336(6) 1.2037(6) 0.060(3) Uani 1 1 d .
H19A H 1.5353 0.4920 1.1831 0.072 Uiso 1 1 calc R
C20 C 1.4837(17) 0.5300(6) 1.2574(6) 0.062(3) Uani 1 1 d .
H20A H 1.4592 0.4859 1.2733 0.075 Uiso 1 1 calc R
C21 C 1.4770(17) 0.5933(6) 1.2860(5) 0.057(3) Uani 1 1 d .
H21A H 1.4438 0.5909 1.3213 0.068 Uiso 1 1 calc R
C22 C 1.5885(17) 0.8119(5) 1.1217(4) 0.055(3) Uani 1 1 d .
H22A H 1.5521 0.8207 1.0855 0.066 Uiso 1 1 calc R
C23 C 1.8512(16) 1.2637(5) 1.1432(5) 0.050(3) Uani 1 1 d .
C24 C 1.7767(16) 1.2883(6) 1.1891(5) 0.052(3) Uani 1 1 d .
H24A H 1.6967 1.2594 1.2072 0.063 Uiso 1 1 calc R
C25 C 1.8232(17) 1.3569(6) 1.2077(4) 0.050(3) Uani 1 1 d .
H25A H 1.7783 1.3735 1.2395 0.060 Uiso 1 1 calc R
C26 C 1.9343(16) 1.4002(6) 1.1799(5) 0.052(3) Uani 1 1 d .
C27 C 1.9792(14) 1.4759(6) 1.1972(5) 0.048(3) Uani 1 1 d .
C28 C 2.0262(17) 1.5261(6) 1.1590(5) 0.058(3) Uani 1 1 d .
H28A H 2.0306 1.5120 1.1233 0.070 Uiso 1 1 calc R
C29 C 2.067(2) 1.5972(7) 1.1737(6) 0.073(4) Uani 1 1 d .
H29A H 2.1048 1.6310 1.1493 0.088 Uiso 1 1 calc R
C30 C 2.0469(18) 1.6148(6) 1.2275(7) 0.079(5) Uani 1 1 d .
H30A H 2.0642 1.6623 1.2391 0.095 Uiso 1 1 calc R
C31 C 2.002(2) 1.5630(6) 1.2630(5) 0.066(4) Uani 1 1 d .
H31A H 1.9964 1.5767 1.2988 0.079 Uiso 1 1 calc R
C32 C 1.9657(18) 1.3108(6) 1.1184(5) 0.065(4) Uani 1 1 d .
H32A H 2.0148 1.2955 1.0869 0.079 Uiso 1 1 calc R
C41 C 1.8621(17) 1.1887(6) 0.9757(5) 0.055(3) Uani 1 1 d .
H41A H 1.8643 1.2147 1.0077 0.066 Uiso 1 1 calc R
C42 C 1.9069(18) 1.2243(6) 0.9277(6) 0.068(4) Uani 1 1 d .
H42A H 1.9311 1.2737 0.9280 0.082 Uiso 1 1 calc R
C43 C 1.9138(16) 1.1860(6) 0.8822(5) 0.055(3) Uani 1 1 d .
H43A H 1.9517 1.2083 0.8515 0.066 Uiso 1 1 calc R
C44 C 1.8649(17) 1.1132(6) 0.8805(5) 0.057(3) Uani 1 1 d .
H44A H 1.8633 1.0869 0.8486 0.069 Uiso 1 1 calc R
C45 C 1.8189(14) 1.0812(6) 0.9279(4) 0.042(2) Uani 1 1 d .
C46 C 1.7748(15) 1.0035(6) 0.9339(4) 0.048(3) Uani 1 1 d .
C47 C 1.7733(17) 0.9570(6) 0.8903(5) 0.054(3) Uani 1 1 d .
H47A H 1.7978 0.9742 0.8565 0.065 Uiso 1 1 calc R
C48 C 1.7348(16) 0.8841(7) 0.8976(5) 0.057(3) Uani 1 1 d .
H48A H 1.7307 0.8519 0.8688 0.068 Uiso 1 1 calc R
C49 C 1.7023(14) 0.8603(5) 0.9495(4) 0.040(2) Uani 1 1 d .
C50 C 1.7097(14) 0.9103(5) 0.9891(4) 0.043(2) Uani 1 1 d .
H50A H 1.6881 0.8940 1.0234 0.052 Uiso 1 1 calc R
C51 C 1.6639(16) 0.7861(6) 0.9610(4) 0.047(3) Uani 1 1 d .
C52 C 1.6291(19) 0.7246(6) 0.9709(5) 0.060(3) Uani 1 1 d .
C53 C 1.372(2) 0.6269(8) 1.0217(6) 0.091(5) Uani 1 1 d .
H53A H 1.4006 0.6498 1.0561 0.136 Uiso 1 1 calc R
H53B H 1.3360 0.5778 1.0272 0.136 Uiso 1 1 calc R
H53C H 1.2724 0.6523 1.0021 0.136 Uiso 1 1 calc R
C54 C 1.784(2) 0.5899(8) 1.0235(6) 0.083(4) Uani 1 1 d .
H54A H 1.8030 0.6152 1.0572 0.124 Uiso 1 1 calc R
H54B H 1.8929 0.5948 1.0040 0.124 Uiso 1 1 calc R
H54C H 1.7621 0.5397 1.0302 0.124 Uiso 1 1 calc R
C55 C 1.532(2) 0.5846(7) 0.9167(6) 0.081(4) Uani 1 1 d .
H55A H 1.6413 0.5865 0.8972 0.122 Uiso 1 1 calc R
H55D H 1.4318 0.6093 0.8966 0.122 Uiso 1 1 calc R
H55B H 1.4978 0.5351 0.9218 0.122 Uiso 1 1 calc R

loop_
_atom_site_aniso_label
_atom_site_aniso_U_11
_atom_site_aniso_U_22
_atom_site_aniso_U_33
_atom_site_aniso_U_23
_atom_site_aniso_U_13
_atom_site_aniso_U_12
Si 0.069(2) 0.0292(15) 0.073(2) -0.0016(15) -0.0042(18) -0.0015(15)
Pt1 0.0408(3) 0.02405(19) 0.0531(2) -0.00109(18) 0.00282(17) -0.00059(19)
N1 0.038(5) 0.035(5) 0.057(5) 0.008(4) -0.003(4) -0.007(4)
C1 0.051(6) 0.024(5) 0.058(6) -0.011(5) 0.011(5) -0.005(5)
N2 0.047(5) 0.035(4) 0.036(4) 0.000(4) 0.004(4) -0.004(4)
C2 0.043(6) 0.031(5) 0.051(6) 0.004(5) -0.004(5) 0.002(5)
N3 0.074(7) 0.029(4) 0.055(5) -0.002(4) 0.005(5) -0.010(5)
C3 0.048(6) 0.030(5) 0.044(5) 0.011(4) 0.002(5) -0.004(5)
N4 0.057(6) 0.037(5) 0.044(5) 0.010(4) 0.004(4) -0.002(4)
C4 0.047(6) 0.020(4) 0.065(7) 0.004(4) 0.000(5) 0.008(4)
N5 0.071(7) 0.030(5) 0.099(8) -0.015(5) 0.025(6) -0.021(5)
N6 0.057(6) 0.047(5) 0.058(6) -0.004(5) -0.005(5) -0.005(5)
C13 0.050(7) 0.029(5) 0.061(6) 0.011(5) 0.013(5) -0.001(5)
C14 0.062(8) 0.035(6) 0.070(8) -0.006(5) -0.014(6) 0.001(6)
C15 0.071(8) 0.034(6) 0.057(6) 0.000(5) 0.000(6) 0.002(6)
C16 0.049(6) 0.031(5) 0.052(6) -0.002(5) 0.013(5) 0.001(5)
C17 0.044(6) 0.036(5) 0.054(6) 0.007(5) -0.004(5) -0.003(5)
C18 0.049(7) 0.041(6) 0.065(7) -0.007(5) 0.009(6) 0.002(5)
C19 0.043(7) 0.033(6) 0.103(10) -0.001(6) 0.000(7) -0.005(5)
C20 0.059(8) 0.037(6) 0.090(9) 0.019(7) -0.003(7) -0.005(6)
C21 0.059(8) 0.045(7) 0.067(7) 0.004(6) 0.009(6) -0.003(6)
C22 0.080(9) 0.031(5) 0.053(6) -0.001(5) 0.003(6) -0.005(6)
C23 0.060(7) 0.028(5) 0.064(7) -0.006(5) 0.012(6) -0.011(5)
C24 0.056(7) 0.033(5) 0.066(7) 0.003(5) -0.004(6) -0.005(5)
C25 0.076(8) 0.038(6) 0.036(5) -0.004(5) 0.000(5) -0.003(6)
C26 0.043(6) 0.031(5) 0.084(8) 0.000(6) 0.005(6) 0.009(5)
C27 0.029(6) 0.033(5) 0.079(8) 0.008(5) -0.007(5) 0.000(5)
C28 0.061(8) 0.035(6) 0.077(8) 0.001(6) 0.001(6) -0.005(6)
C29 0.080(10) 0.044(7) 0.095(10) 0.025(7) 0.005(8) -0.010(7)
C30 0.058(9) 0.022(6) 0.157(15) -0.006(8) -0.002(9) 0.007(6)
C31 0.095(10) 0.042(6) 0.061(7) -0.026(6) 0.009(7) -0.019(7)
C32 0.080(9) 0.038(6) 0.080(8) -0.025(6) 0.023(7) -0.015(6)
C41 0.066(8) 0.035(6) 0.065(7) 0.003(5) 0.008(6) -0.015(6)
C42 0.069(9) 0.038(6) 0.102(10) 0.018(7) 0.034(8) -0.013(6)
C43 0.058(7) 0.043(6) 0.067(7) -0.001(6) 0.023(6) 0.016(6)
C44 0.072(8) 0.044(6) 0.058(7) -0.003(6) 0.018(6) 0.014(6)
C45 0.033(5) 0.047(6) 0.047(5) 0.009(5) 0.016(4) 0.005(5)
C46 0.038(6) 0.050(7) 0.055(6) -0.018(5) 0.004(5) 0.010(5)
C47 0.059(7) 0.045(7) 0.062(7) 0.003(5) 0.020(6) 0.008(6)
C48 0.062(8) 0.053(7) 0.056(7) -0.022(6) 0.009(6) 0.000(6)
C49 0.044(6) 0.032(5) 0.044(5) -0.011(4) 0.006(5) 0.007(5)
C50 0.041(6) 0.028(5) 0.060(6) -0.001(5) -0.001(5) -0.009(5)
C51 0.054(7) 0.034(6) 0.053(6) -0.002(5) 0.004(5) -0.004(5)
C52 0.078(9) 0.031(6) 0.068(7) -0.013(5) -0.005(6) -0.005(6)
C53 0.096(12) 0.060(9) 0.118(12) -0.006(9) 0.027(10) 0.002(9)
C54 0.078(10) 0.069(9) 0.097(10) 0.016(8) -0.014(8) -0.017(8)
C55 0.105(12) 0.055(8) 0.084(10) -0.007(7) 0.008(9) 0.000(8)

loop_
_atom_type_symbol
_atom_type_description
_atom_type_scat_dispersion_real
_atom_type_scat_dispersion_imag
_atom_type_scat_source
C C 0.0033 0.0016 'International Tables Vol C Tables 4.2.6.8 and 6.1.1.4'
H H 0.0000 0.0000 'International Tables Vol C Tables 4.2.6.8 and 6.1.1.4'
N N 0.0061 0.0033 'International Tables Vol C Tables 4.2.6.8 and 6.1.1.4'
Si Si 0.0817 0.0704 'International Tables Vol C Tables 4.2.6.8 and 6.1.1.4'
Pt Pt -1.7033 8.3905 'International Tables Vol C Tables 4.2.6.8 and 6.1.1.4'

loop_
_geom_angle_atom_site_label_1
_geom_angle_atom_site_label_2
_geom_angle_atom_site_label_3
_geom_angle
C52 Si C53 106.2(6)
C52 Si C55 107.6(6)
C53 Si C55 110.9(7)
C52 Si C54 108.0(6)
C53 Si C54 110.6(7)
C55 Si C54 113.3(7)
C1 Pt1 C3 93.0(4)
C1 Pt1 N2 92.0(4)
C3 Pt1 N2 174.8(3)
C1 Pt1 N1 170.7(4)
C3 Pt1 N1 96.0(4)
N2 Pt1 N1 78.9(3)
C41 N1 C45 117.4(9)
C41 N1 Pt1 125.3(8)
C45 N1 Pt1 117.1(7)
C2 C1 Pt1 168.7(9)
C50 N2 C46 115.5(9)
C50 N2 Pt1 129.0(7)
C46 N2 Pt1 115.5(7)
C1 C2 C13 171.1(11)
C22 N3 C16 117.7(9)
C4 C3 Pt1 169.6(9)
C21 N4 C17 117.2(10)
C3 C4 C23 174.4(12)
C26 N5 C32 117.3(10)
C31 N6 C27 115.9(10)
C14 C13 C22 115.9(9)
C14 C13 C2 125.5(10)
C22 C13 C2 118.6(10)
C13 C14 C15 121.0(11)
C13 C14 H14A 119.5
C15 C14 H14A 119.5
C14 C15 C16 119.1(11)
C14 C15 H15A 120.4
C16 C15 H15A 120.4
N3 C16 C15 121.1(9)
N3 C16 C17 117.2(9)
C15 C16 C17 121.6(10)
N4 C17 C18 122.7(10)
N4 C17 C16 115.5(9)
C18 C17 C16 121.8(10)
C17 C18 C19 119.9(11)
C17 C18 H18A 120.1
C19 C18 H18A 120.1
C18 C19 C20 118.1(11)
C18 C19 H19A 121.0
C20 C19 H19A 121.0
C21 C20 C19 118.3(11)
C21 C20 H20A 120.8
C19 C20 H20A 120.8
N4 C21 C20 123.9(11)
N4 C21 H21A 118.1
C20 C21 H21A 118.1
N3 C22 C13 124.7(10)
N3 C22 H22A 117.7
C13 C22 H22A 117.7
C24 C23 C32 116.7(10)
C24 C23 C4 125.4(10)
C32 C23 C4 117.8(10)
C23 C24 C25 118.8(11)
C23 C24 H24A 120.6
C25 C24 H24A 120.6
C26 C25 C24 120.4(10)
C26 C25 H25A 119.8
C24 C25 H25A 119.8
N5 C26 C25 122.4(10)
N5 C26 C27 115.7(10)
C25 C26 C27 121.9(10)
N6 C27 C28 122.1(10)
N6 C27 C26 118.6(10)
C28 C27 C26 119.2(11)
C29 C28 C27 120.6(12)
C29 C28 H28A 119.7
C27 C28 H28A 119.7
C28 C29 C30 116.0(12)
C28 C29 H29A 122.0
C30 C29 H29A 122.0
C31 C30 C29 120.4(11)
C31 C30 H30A 119.8
C29 C30 H30A 119.8
N6 C31 C30 124.9(12)
N6 C31 H31A 117.5
C30 C31 H31A 117.5
N5 C32 C23 124.3(11)
N5 C32 H32A 117.9
C23 C32 H32A 117.9
N1 C41 C42 121.3(11)
N1 C41 H41A 119.4
C42 C41 H41A 119.4
C43 C42 C41 119.4(11)
C43 C42 H42A 120.3
C41 C42 H42A 120.3
C42 C43 C44 120.7(11)
C42 C43 H43A 119.6
C44 C43 H43A 119.6
C45 C44 C43 117.7(11)
C45 C44 H44A 121.1
C43 C44 H44A 121.1
N1 C45 C44 123.4(10)
N1 C45 C46 112.0(8)
C44 C45 C46 124.6(10)
N2 C46 C47 122.6(10)
N2 C46 C45 116.5(9)
C47 C46 C45 120.8(10)
C46 C47 C48 119.2(11)
C46 C47 H47A 120.4
C48 C47 H47A 120.4
C47 C48 C49 118.3(10)
C47 C48 H48A 120.8
C49 C48 H48A 120.8
C50 C49 C48 117.2(10)
C50 C49 C51 120.5(9)
C48 C49 C51 122.2(9)
N2 C50 C49 127.0(10)
N2 C50 H50A 116.5
C49 C50 H50A 116.5
C52 C51 C49 178.9(13)
C51 C52 Si 177.3(12)
Si C53 H53A 109.5
Si C53 H53B 109.5
H53A C53 H53B 109.5
Si C53 H53C 109.5
H53A C53 H53C 109.5
H53B C53 H53C 109.5
Si C54 H54A 109.5
Si C54 H54B 109.5
H54A C54 H54B 109.5
Si C54 H54C 109.5
H54A C54 H54C 109.5
H54B C54 H54C 109.5
Si C55 H55A 109.5
Si C55 H55D 109.5
H55A C55 H55D 109.5
Si C55 H55B 109.5
H55A C55 H55B 109.5
H55D C55 H55B 109.5

loop_
_geom_bond_atom_site_label_1
_geom_bond_atom_site_label_2
_geom_bond_distance
Si C52 1.839(12)
Si C53 1.847(14)
Si C55 1.851(14)
Si C54 1.857(14)
Pt1 C1 1.942(10)
Pt1 C3 1.956(10)
Pt1 N2 2.039(8)
Pt1 N1 2.059(8)
N1 C41 1.353(13)
N1 C45 1.368(13)
C1 C2 1.225(13)
N2 C50 1.331(12)
N2 C46 1.362(13)
C2 C13 1.424(13)
N3 C22 1.337(12)
N3 C16 1.347(13)
C3 C4 1.203(13)
N4 C21 1.344(13)
N4 C17 1.347(12)
C4 C23 1.440(13)
N5 C26 1.314(14)
N5 C32 1.355(13)
N6 C31 1.331(13)
N6 C27 1.376(14)
C13 C14 1.373(15)
C13 C22 1.385(14)
C14 C15 1.375(14)
C14 H14A 0.9300
C15 C16 1.383(14)
C15 H15A 0.9300
C16 C17 1.479(13)
C17 C18 1.375(14)
C18 C19 1.381(15)
C18 H18A 0.9300
C19 C20 1.402(17)
C19 H19A 0.9300
C20 C21 1.374(16)
C20 H20A 0.9300
C21 H21A 0.9300
C22 H22A 0.9300
C23 C24 1.380(15)
C23 C32 1.382(15)
C24 C25 1.383(14)
C24 H24A 0.9300
C25 C26 1.362(15)
C25 H25A 0.9300
C26 C27 1.493(15)
C27 C28 1.392(15)
C28 C29 1.391(17)
C28 H28A 0.9300
C29 C30 1.396(19)
C29 H29A 0.9300
C30 C31 1.360(18)
C30 H30A 0.9300
C31 H31A 0.9300
C32 H32A 0.9300
C41 C42 1.424(15)
C41 H41A 0.9300
C42 C43 1.340(16)
C42 H42A 0.9300
C43 C44 1.394(15)
C43 H43A 0.9300
C44 C45 1.383(14)
C44 H44A 0.9300
C45 C46 1.484(15)
C46 C47 1.384(14)
C47 C48 1.393(15)
C47 H47A 0.9300
C48 C49 1.403(14)
C48 H48A 0.9300
C49 C50 1.350(13)
C49 C51 1.435(14)
C50 H50A 0.9300
C51 C52 1.195(14)
C53 H53A 0.9600
C53 H53B 0.9600
C53 H53C 0.9600
C54 H54A 0.9600
C54 H54B 0.9600
C54 H54C 0.9600
C55 H55A 0.9600
C55 H55D 0.9600
C55 H55B 0.9600
